data_4130083
loop_
_publ_author_name
'Xu, Hongwei'
'Diccianni, Justin B.'
'Katigbak, Joseph'
'Hu, Chunhua'
'Zhang, Yingkai'
'Diao, Tianning'

_publ_section_title
;
 Bimetallic C-C Bond-Forming Reductive Elimination from Nickel.
;
_journal_issue 14
_journal_name_full 'Journal of the American Chemical Society'
_journal_page_first 4779
_journal_page_last 4786
_journal_paper_doi 10.1021/jacs.6b00016
_journal_volume 138
_journal_year 2016
_chemical_formula_sum 'C32 H30 N6 Ni'
_chemical_formula_weight 557.33
_space_group_crystal_system monoclinic
_space_group_IT_number 14
_space_group_name_Hall '-P 2yn'
_space_group_name_H-M_alt 'P 1 21/n 1'
_atom_sites_solution_hydrogens geom
_audit_creation_method SHELXL-2014/7
_cell_angle_alpha 90
_cell_angle_beta 99.270(3)
_cell_angle_gamma 90
_cell_formula_units_Z 8
_cell_length_a 10.695(3)
_cell_length_b 15.081(4)
_cell_length_c 33.050(8)
_cell_measurement_reflns_used 6119
_cell_measurement_temperature 100(2)
_cell_measurement_theta_max 19.73
_cell_measurement_theta_min 2.36
_cell_volume 5261(2)
_computing_cell_refinement 'Bruker SAINT'
_computing_data_collection 'Bruker APEX2'
_computing_data_reduction 'Bruker SAINT'
_computing_structure_refinement 'SHELXL-2014/7 (Sheldrick, 2014)'
_computing_structure_solution 'SHELXT (Sheldrick 2014)'
_diffrn_ambient_temperature 100(2)
_diffrn_measured_fraction_theta_full 0.999
_diffrn_measured_fraction_theta_max 0.999
_diffrn_measurement_device_type 'Bruker APEX-II CCD'
_diffrn_measurement_method '\w scans'
_diffrn_radiation_monochromator graphite
_diffrn_radiation_source 'sealed tube'
_diffrn_radiation_type MoK\a
_diffrn_radiation_wavelength 0.71073
_diffrn_reflns_av_R_equivalents 0.1234
_diffrn_reflns_av_unetI/netI 0.1030
_diffrn_reflns_Laue_measured_fraction_full 0.999
_diffrn_reflns_Laue_measured_fraction_max 0.999
_diffrn_reflns_limit_h_max 12
_diffrn_reflns_limit_h_min -12
_diffrn_reflns_limit_k_max 17
_diffrn_reflns_limit_k_min -17
_diffrn_reflns_limit_l_max 39
_diffrn_reflns_limit_l_min -39
_diffrn_reflns_number 86050
_diffrn_reflns_point_group_measured_fraction_full 0.999
_diffrn_reflns_point_group_measured_fraction_max 0.999
_diffrn_reflns_theta_full 25.108
_diffrn_reflns_theta_max 25.108
_diffrn_reflns_theta_min 1.249
_exptl_absorpt_coefficient_mu 0.772
_exptl_absorpt_correction_T_max 0.7452
_exptl_absorpt_correction_T_min 0.6152
_exptl_absorpt_correction_type multi-scan
_exptl_absorpt_process_details SADABS
_exptl_crystal_colour red
_exptl_crystal_density_diffrn 1.407
_exptl_crystal_description plate
_exptl_crystal_F_000 2336
_exptl_crystal_size_max 0.190
_exptl_crystal_size_mid 0.150
_exptl_crystal_size_min 0.070
_refine_diff_density_max 1.979
_refine_diff_density_min -0.817
_refine_diff_density_rms 0.111
_refine_ls_extinction_method none
_refine_ls_goodness_of_fit_ref 1.041
_refine_ls_hydrogen_treatment constr
_refine_ls_matrix_type full
_refine_ls_number_parameters 712
_refine_ls_number_reflns 9555
_refine_ls_number_restraints 27
_refine_ls_restrained_S_all 1.041
_refine_ls_R_factor_all 0.0997
_refine_ls_R_factor_gt 0.0736
_refine_ls_shift/su_max 0.000
_refine_ls_shift/su_mean 0.000
_refine_ls_structure_factor_coef Fsqd
_refine_ls_weighting_details 'w=1/[\s^2^(Fo^2^)+(0.1125P)^2^] where P=(Fo^2^+2Fc^2^)/3'
_refine_ls_weighting_scheme calc
_refine_ls_wR_factor_gt 0.1854
_refine_ls_wR_factor_ref 0.1994
_reflns_Friedel_coverage 0.000
_reflns_number_gt 7032
_reflns_number_total 9555
_reflns_threshold_expression 'I > 2\s(I)'
_cod_data_source_file ja6b00016_si_002.cif
_cod_data_source_block 15tnd23h
_cod_original_sg_symbol_H-M 'P 21/n'
_cod_database_code 4130083
_shelx_shelxl_version_number 2014/7
_shelx_space_group_comment
;
The symmetry employed for this shelxl refinement is uniquely defined
by the following loop, which should always be used as a source of
symmetry information in preference to the above space-group names.
They are only intended as comments.
;
_shelx_estimated_absorpt_t_min 0.867
_shelx_estimated_absorpt_t_max 0.948

loop_
_space_group_symop_operation_xyz
'x, y, z'
'-x+1/2, y+1/2, -z+1/2'
'-x, -y, -z'
'x-1/2, -y-1/2, z-1/2'

loop_
_atom_site_label
_atom_site_type_symbol
_atom_site_fract_x
_atom_site_fract_y
_atom_site_fract_z
_atom_site_U_iso_or_equiv
_atom_site_adp_type
_atom_site_occupancy
_atom_site_site_symmetry_order
_atom_site_calc_flag
_atom_site_refinement_flags_posn
_atom_site_refinement_flags_adp
Ni1 Ni -0.00019(9) 0.86659(5) 0.12646(3) 0.0253(2) Uani 1 1 d . .
N1 N -0.1624(6) 0.9159(4) 0.09035(19) 0.0345(15) Uani 1 1 d . .
N2 N -0.0255(6) 0.9916(4) 0.15518(19) 0.0339(15) Uani 1 1 d . .
N3 N 0.1751(6) 0.8476(4) 0.16340(19) 0.0291(14) Uani 1 1 d . .
N4 N 0.1205(6) 0.9115(4) 0.0868(2) 0.0361(15) Uani 1 1 d . .
N5 N 0.0067(6) 0.7344(4) 0.10381(18) 0.0334(15) Uani 1 1 d . .
N6 N -0.1139(5) 0.7971(4) 0.16230(17) 0.0269(13) Uani 1 1 d . .
C1 C -0.2074(7) 0.9927(5) 0.1061(2) 0.0295(17) Uani 1 1 d . .
C2 C -0.3260(8) 1.0158(5) 0.0827(2) 0.0365(19) Uani 1 1 d . .
C3 C -0.3486(7) 0.9511(5) 0.0521(2) 0.0296(16) Uani 1 1 d . U
H3 H -0.4207 0.9482 0.0312 0.035 Uiso 1 1 calc R U
C4 C -0.2455(8) 0.8903(5) 0.0576(2) 0.0371(19) Uani 1 1 d . U
C5 C -0.4115(10) 1.0925(6) 0.0881(3) 0.061(3) Uani 1 1 d . .
H5A H -0.4934 1.0842 0.0704 0.092 Uiso 1 1 calc R U
H5B H -0.3726 1.1477 0.0806 0.092 Uiso 1 1 calc R U
H5C H -0.4241 1.0956 0.1168 0.092 Uiso 1 1 calc R U
C6 C -0.2201(8) 0.8177(5) 0.0297(2) 0.039(2) Uani 1 1 d . .
H6A H -0.2978 0.8038 0.0107 0.059 Uiso 1 1 calc R U
H6B H -0.1916 0.7648 0.0459 0.059 Uiso 1 1 calc R U
H6C H -0.1540 0.8363 0.0141 0.059 Uiso 1 1 calc R U
C7 C -0.1357(8) 1.0332(5) 0.1401(2) 0.0333(18) Uani 1 1 d . .
C8 C -0.1636(8) 1.1124(5) 0.1592(2) 0.0353(18) Uani 1 1 d . .
H8 H -0.2405 1.1422 0.1490 0.042 Uiso 1 1 calc R U
C9 C -0.0873(9) 1.1476(6) 0.1909(3) 0.047(2) Uani 1 1 d . U
H9 H -0.1085 1.2021 0.2024 0.056 Uiso 1 1 calc R U
C10 C 0.0247(9) 1.1031(5) 0.2069(2) 0.044(2) Uani 1 1 d . .
H10 H 0.0793 1.1255 0.2302 0.053 Uiso 1 1 calc R U
C11 C 0.0535(8) 1.0266(4) 0.1882(2) 0.0329(18) Uani 1 1 d . .
H11 H 0.1304 0.9968 0.1983 0.039 Uiso 1 1 calc R U
C12 C 0.2729(8) 0.8762(4) 0.1450(2) 0.0306(18) Uani 1 1 d . .
C13 C 0.3864(8) 0.8769(4) 0.1717(2) 0.0310(18) Uani 1 1 d . .
C14 C 0.3538(7) 0.8443(5) 0.2093(2) 0.0307(17) Uani 1 1 d . .
H14 H 0.4096 0.8356 0.2344 0.037 Uiso 1 1 calc R U
C15 C 0.2229(7) 0.8279(5) 0.2016(2) 0.0291(16) Uani 1 1 d . .
C16 C 0.5160(7) 0.9084(5) 0.1658(2) 0.0326(16) Uani 1 1 d . .
H16A H 0.5664 0.9218 0.1926 0.049 Uiso 1 1 calc R U
H16B H 0.5077 0.9620 0.1489 0.049 Uiso 1 1 calc R U
H16C H 0.5581 0.8620 0.1523 0.049 Uiso 1 1 calc R U
C17 C 0.1428(7) 0.7964(5) 0.2326(2) 0.0326(17) Uani 1 1 d . .
H17A H 0.1966 0.7655 0.2550 0.049 Uiso 1 1 calc R U
H17B H 0.0773 0.7558 0.2192 0.049 Uiso 1 1 calc R U
H17C H 0.1026 0.8475 0.2435 0.049 Uiso 1 1 calc R U
C18 C 0.2457(8) 0.9024(5) 0.1022(2) 0.0366(18) Uani 1 1 d . .
C19 C 0.3378(8) 0.9158(6) 0.0771(2) 0.0384(19) Uani 1 1 d . .
H19 H 0.4254 0.9112 0.0880 0.046 Uiso 1 1 calc R U
C20 C 0.2992(8) 0.9359(6) 0.0358(2) 0.044(2) Uani 1 1 d . .
H20 H 0.3604 0.9440 0.0182 0.053 Uiso 1 1 calc R U
C21 C 0.1731(8) 0.9438(5) 0.0206(2) 0.0390(19) Uani 1 1 d . .
H21 H 0.1456 0.9578 -0.0074 0.047 Uiso 1 1 calc R U
C22 C 0.0863(8) 0.9310(5) 0.0469(2) 0.0364(17) Uani 1 1 d . .
H22 H -0.0013 0.9363 0.0362 0.044 Uiso 1 1 calc R U
C23 C -0.0560(7) 0.6736(5) 0.1226(2) 0.0331(17) Uani 1 1 d . .
C24 C -0.0519(10) 0.5842(5) 0.1120(3) 0.050(2) Uani 1 1 d . .
H24 H -0.0942 0.5416 0.1261 0.060 Uiso 1 1 calc R U
C25 C 0.0110(10) 0.5571(6) 0.0820(3) 0.054(3) Uani 1 1 d . .
H25 H 0.0128 0.4961 0.0749 0.065 Uiso 1 1 calc R U
C26 C 0.0713(10) 0.6176(7) 0.0620(3) 0.058(3) Uani 1 1 d . .
H26 H 0.1139 0.6004 0.0402 0.070 Uiso 1 1 calc R U
C27 C 0.0695(8) 0.7066(6) 0.0743(2) 0.040(2) Uani 1 1 d . .
H27 H 0.1148 0.7490 0.0611 0.047 Uiso 1 1 calc R U
C28 C -0.1241(7) 0.7077(5) 0.1549(2) 0.0317(17) Uani 1 1 d . .
C29 C -0.1931(8) 0.6543(5) 0.1774(3) 0.042(2) Uani 1 1 d . .
H29 H -0.2000 0.5923 0.1722 0.050 Uiso 1 1 calc R U
C30 C -0.2519(9) 0.6927(6) 0.2076(3) 0.049(2) Uani 1 1 d . .
H30 H -0.2995 0.6574 0.2234 0.059 Uiso 1 1 calc R U
C31 C -0.2403(8) 0.7820(5) 0.2141(2) 0.0376(19) Uani 1 1 d . .
H31 H -0.2801 0.8103 0.2343 0.045 Uiso 1 1 calc R U
C32 C -0.1704(7) 0.8290(5) 0.1909(3) 0.0369(19) Uani 1 1 d . .
H32 H -0.1621 0.8908 0.1962 0.044 Uiso 1 1 calc R U
Ni2 Ni 0.49300(9) 0.39814(5) 0.12092(3) 0.0270(2) Uani 1 1 d . .
N7 N 0.6698(6) 0.4104(4) 0.15523(18) 0.0321(15) Uani 1 1 d . .
N8 N 0.6049(6) 0.3417(4) 0.08107(18) 0.0312(14) Uani 1 1 d . .
N9 N 0.3279(6) 0.3600(4) 0.08528(18) 0.0295(15) Uani 1 1 d . .
N10 N 0.4593(5) 0.2769(4) 0.14909(17) 0.0236(13) Uani 1 1 d . .
N11 N 0.3849(5) 0.4761(3) 0.15608(17) 0.0247(13) Uani 1 1 d . .
N12 N 0.5154(6) 0.5288(4) 0.09934(18) 0.0316(15) Uani 1 1 d . .
C33 C 0.7653(7) 0.3749(5) 0.1366(2) 0.0300(18) Uani 1 1 d . .
C34 C 0.8814(7) 0.3772(5) 0.1641(2) 0.039(2) Uani 1 1 d D .
C35 C 0.8530(7) 0.4157(5) 0.2002(2) 0.0371(19) Uani 1 1 d . .
H35 H 0.9111 0.4267 0.2246 0.044 Uiso 1 1 calc R U
C36 C 0.7227(7) 0.4350(4) 0.1936(2) 0.0295(16) Uani 1 1 d D U
C37 C 1.0118(7) 0.3465(5) 0.1564(2) 0.0417(19) Uani 1 1 d D .
H37A H 1.0716 0.3479 0.1822 0.063 Uiso 1 1 calc R U
H37B H 1.0418 0.3861 0.1364 0.063 Uiso 1 1 calc R U
H37C H 1.0057 0.2859 0.1455 0.063 Uiso 1 1 calc DR U
C38 C 0.6446(7) 0.4729(5) 0.2234(2) 0.0383(19) Uani 1 1 d D .
H38A H 0.6997 0.4866 0.2493 0.058 Uiso 1 1 calc R U
H38B H 0.5804 0.4297 0.2283 0.058 Uiso 1 1 calc R U
H38C H 0.6029 0.5273 0.2119 0.058 Uiso 1 1 calc R U
C39 C 0.7339(8) 0.3408(5) 0.0955(2) 0.0349(17) Uani 1 1 d . .
C40 C 0.8192(8) 0.3123(6) 0.0702(2) 0.041(2) Uani 1 1 d . .
H40 H 0.9077 0.3142 0.0799 0.049 Uiso 1 1 calc DR U
C41 C 0.7755(8) 0.2814(6) 0.0313(2) 0.048(2) Uani 1 1 d . .
H41 H 0.8331 0.2609 0.0143 0.058 Uiso 1 1 calc R U
C42 C 0.6456(9) 0.2806(6) 0.0173(2) 0.047(2) Uani 1 1 d . .
H42 H 0.6129 0.2590 -0.0094 0.057 Uiso 1 1 calc R U
C43 C 0.5653(8) 0.3118(5) 0.0427(2) 0.0393(19) Uani 1 1 d . .
H43 H 0.4769 0.3122 0.0327 0.047 Uiso 1 1 calc R U
C44 C 0.2820(7) 0.2793(5) 0.0980(3) 0.0345(18) Uani 1 1 d . .
C45 C 0.1691(7) 0.2558(5) 0.0710(3) 0.039(2) Uani 1 1 d . .
C46 C 0.1518(8) 0.3255(6) 0.0421(3) 0.043(2) Uani 1 1 d . .
H46 H 0.0840 0.3304 0.0198 0.052 Uiso 1 1 calc R U
C47 C 0.2508(8) 0.3857(5) 0.0519(2) 0.0362(19) Uani 1 1 d . .
C48 C 0.0914(8) 0.1717(6) 0.0715(3) 0.047(2) Uani 1 1 d . .
H48A H 0.0288 0.1684 0.0464 0.071 Uiso 1 1 calc R U
H48B H 0.0478 0.1724 0.0954 0.071 Uiso 1 1 calc R U
H48C H 0.1476 0.1200 0.0731 0.071 Uiso 1 1 calc R U
C49 C 0.2785(8) 0.4672(5) 0.0280(2) 0.044(2) Uani 1 1 d . .
H49A H 0.2079 0.4778 0.0057 0.065 Uiso 1 1 calc R U
H49B H 0.3564 0.4577 0.0166 0.065 Uiso 1 1 calc R U
H49C H 0.2891 0.5186 0.0464 0.065 Uiso 1 1 calc R U
C50 C 0.3508(7) 0.2355(4) 0.1327(2) 0.0282(16) Uani 1 1 d . .
C51 C 0.3152(8) 0.1543(5) 0.1494(2) 0.0325(18) Uani 1 1 d . .
H51 H 0.2389 0.1254 0.1377 0.039 Uiso 1 1 calc R U
C52 C 0.3909(9) 0.1183(5) 0.1820(3) 0.041(2) Uani 1 1 d . .
H52 H 0.3666 0.0647 0.1938 0.049 Uiso 1 1 calc R U
C53 C 0.5041(7) 0.1597(5) 0.1985(2) 0.0342(18) Uani 1 1 d . .
H53 H 0.5592 0.1339 0.2208 0.041 Uiso 1 1 calc R U
C54 C 0.5340(7) 0.2385(4) 0.1817(2) 0.0265(15) Uani 1 1 d . .
H54 H 0.6102 0.2675 0.1932 0.032 Uiso 1 1 calc R U
C55 C 0.3778(7) 0.5625(4) 0.1481(2) 0.0270(16) Uani 1 1 d . .
C56 C 0.3029(8) 0.6187(5) 0.1665(2) 0.0365(19) Uani 1 1 d . .
H56 H 0.3001 0.6801 0.1600 0.044 Uiso 1 1 calc R U
C57 C 0.2318(8) 0.5859(5) 0.1945(2) 0.0376(19) Uani 1 1 d . .
H57 H 0.1799 0.6239 0.2076 0.045 Uiso 1 1 calc R U
C58 C 0.2383(7) 0.4953(5) 0.2028(2) 0.0359(19) Uani 1 1 d . .
H58 H 0.1922 0.4699 0.2222 0.043 Uiso 1 1 calc R U
C59 C 0.3132(7) 0.4437(5) 0.1822(2) 0.0313(17) Uani 1 1 d . .
H59 H 0.3141 0.3815 0.1868 0.038 Uiso 1 1 calc R U
C60 C 0.4614(7) 0.5936(4) 0.1186(2) 0.0318(18) Uani 1 1 d . .
C61 C 0.4839(9) 0.6839(4) 0.1118(2) 0.0396(19) Uani 1 1 d . .
H61 H 0.4460 0.7287 0.1260 0.048 Uiso 1 1 calc R U
C62 C 0.5634(9) 0.7061(5) 0.0837(3) 0.045(2) Uani 1 1 d . .
H62 H 0.5780 0.7665 0.0778 0.054 Uiso 1 1 calc R U
C63 C 0.6210(10) 0.6393(5) 0.0643(3) 0.046(2) Uani 1 1 d . .
H63 H 0.6777 0.6534 0.0458 0.055 Uiso 1 1 calc R U
C64 C 0.5941(8) 0.5517(5) 0.0723(2) 0.0386(19) Uani 1 1 d . .
H64 H 0.6316 0.5060 0.0585 0.046 Uiso 1 1 calc R U

loop_
_atom_site_aniso_label
_atom_site_aniso_U_11
_atom_site_aniso_U_22
_atom_site_aniso_U_33
_atom_site_aniso_U_23
_atom_site_aniso_U_13
_atom_site_aniso_U_12
Ni1 0.0227(5) 0.0214(4) 0.0338(5) 0.0030(4) 0.0104(5) 0.0008(4)
N1 0.039(4) 0.022(3) 0.046(4) -0.003(3) 0.017(3) -0.006(3)
N2 0.033(4) 0.022(3) 0.049(4) 0.005(3) 0.013(3) 0.006(3)
N3 0.027(4) 0.026(3) 0.037(4) -0.004(3) 0.015(3) 0.005(3)
N4 0.026(4) 0.038(4) 0.046(4) -0.001(3) 0.012(3) 0.002(3)
N5 0.034(4) 0.032(3) 0.036(3) 0.001(3) 0.012(3) 0.001(3)
N6 0.017(3) 0.030(3) 0.033(3) 0.003(3) 0.000(3) 0.001(3)
C1 0.031(4) 0.029(4) 0.032(4) 0.002(3) 0.014(3) 0.001(3)
C2 0.039(5) 0.025(4) 0.046(5) 0.008(3) 0.008(4) 0.002(3)
C3 0.024(3) 0.033(3) 0.032(3) 0.004(3) 0.006(3) 0.002(3)
C4 0.036(4) 0.037(3) 0.039(4) 0.000(3) 0.009(3) -0.012(3)
C5 0.051(6) 0.043(5) 0.085(7) 0.005(5) -0.003(6) 0.014(5)
C6 0.046(5) 0.034(4) 0.044(5) -0.010(4) 0.026(4) -0.014(4)
C7 0.037(5) 0.033(4) 0.032(4) 0.008(3) 0.015(4) -0.002(4)
C8 0.039(5) 0.033(4) 0.037(4) -0.005(4) 0.014(4) -0.005(4)
C9 0.053(4) 0.041(4) 0.048(4) -0.001(3) 0.016(3) 0.007(3)
C10 0.056(6) 0.035(4) 0.044(5) -0.002(4) 0.014(4) -0.009(4)
C11 0.036(5) 0.017(4) 0.045(5) -0.002(3) 0.007(4) -0.005(3)
C12 0.031(4) 0.021(4) 0.042(5) -0.010(3) 0.012(4) -0.002(3)
C13 0.041(5) 0.024(4) 0.026(4) -0.003(3) 0.000(4) 0.000(3)
C14 0.028(4) 0.027(4) 0.035(4) -0.005(3) 0.001(3) 0.000(3)
C15 0.039(4) 0.018(4) 0.034(4) -0.002(3) 0.017(4) 0.000(3)
C16 0.024(4) 0.032(4) 0.042(4) -0.008(3) 0.005(3) 0.002(3)
C17 0.033(4) 0.026(4) 0.041(4) 0.000(3) 0.011(3) 0.002(3)
C18 0.030(4) 0.047(5) 0.033(4) -0.001(4) 0.005(4) -0.013(4)
C19 0.028(4) 0.053(5) 0.036(4) 0.008(4) 0.010(4) -0.008(4)
C20 0.046(5) 0.046(5) 0.043(5) 0.021(4) 0.016(4) -0.004(4)
C21 0.046(5) 0.036(4) 0.036(4) 0.007(3) 0.010(4) -0.009(4)
C22 0.027(4) 0.041(4) 0.042(5) 0.004(3) 0.008(4) 0.002(4)
C23 0.036(4) 0.029(4) 0.033(4) -0.003(4) 0.002(4) 0.003(3)
C24 0.076(7) 0.029(4) 0.042(5) -0.009(4) 0.000(5) -0.008(4)
C25 0.082(8) 0.040(5) 0.040(5) -0.009(4) 0.009(5) 0.032(5)
C26 0.065(7) 0.064(7) 0.046(5) -0.015(5) 0.010(5) 0.027(5)
C27 0.037(5) 0.041(5) 0.044(5) -0.009(4) 0.016(4) 0.010(4)
C28 0.035(4) 0.035(4) 0.026(4) 0.007(3) 0.007(3) -0.003(3)
C29 0.055(6) 0.018(4) 0.052(5) 0.002(3) 0.006(4) -0.013(4)
C30 0.060(6) 0.038(5) 0.056(6) 0.010(4) 0.032(5) -0.014(4)
C31 0.045(5) 0.031(4) 0.040(4) 0.007(3) 0.017(4) -0.001(4)
C32 0.036(4) 0.016(4) 0.059(5) 0.005(4) 0.008(4) -0.003(3)
Ni2 0.0290(5) 0.0194(4) 0.0336(5) -0.0001(4) 0.0083(4) -0.0001(4)
N7 0.041(4) 0.028(3) 0.031(3) 0.003(3) 0.014(3) -0.004(3)
N8 0.032(4) 0.030(3) 0.030(3) -0.005(3) 0.003(3) -0.001(3)
N9 0.027(4) 0.029(3) 0.033(3) -0.003(3) 0.009(3) 0.010(3)
N10 0.020(3) 0.021(3) 0.031(3) -0.003(2) 0.009(3) -0.001(2)
N11 0.023(3) 0.015(3) 0.037(3) -0.004(2) 0.008(3) -0.008(2)
N12 0.036(4) 0.027(3) 0.034(3) 0.008(3) 0.011(3) 0.007(3)
C33 0.030(4) 0.033(4) 0.029(4) -0.006(3) 0.011(3) -0.013(3)
C34 0.036(5) 0.043(5) 0.040(4) -0.001(4) 0.009(4) -0.004(4)
C35 0.034(5) 0.040(5) 0.035(4) 0.010(4) -0.001(3) -0.012(4)
C36 0.036(3) 0.019(3) 0.032(3) 0.007(3) 0.003(3) -0.005(3)
C37 0.042(5) 0.041(5) 0.040(5) 0.006(4) -0.001(4) 0.002(4)
C38 0.042(5) 0.035(4) 0.040(4) -0.004(3) 0.013(4) -0.006(3)
C39 0.039(5) 0.029(4) 0.035(4) -0.002(3) 0.001(4) 0.002(4)
C40 0.034(5) 0.055(5) 0.036(5) 0.006(4) 0.012(4) 0.005(4)
C41 0.040(5) 0.071(6) 0.037(5) 0.001(4) 0.019(4) 0.017(4)
C42 0.055(6) 0.054(5) 0.030(4) -0.008(4) -0.001(4) 0.016(4)
C43 0.038(5) 0.041(5) 0.038(4) -0.004(4) 0.005(4) 0.017(4)
C44 0.031(4) 0.022(4) 0.053(5) -0.011(4) 0.016(4) -0.002(3)
C45 0.027(4) 0.032(4) 0.057(5) -0.017(4) 0.004(4) 0.004(3)
C46 0.033(5) 0.042(5) 0.053(5) -0.014(4) 0.002(4) 0.008(4)
C47 0.036(5) 0.038(4) 0.035(4) -0.012(4) 0.010(4) 0.009(4)
C48 0.037(5) 0.044(5) 0.057(5) -0.013(4) -0.001(4) 0.012(4)
C49 0.050(5) 0.044(5) 0.036(5) -0.003(4) 0.003(4) 0.017(4)
C50 0.027(4) 0.019(4) 0.040(4) -0.006(3) 0.009(3) -0.006(3)
C51 0.037(4) 0.014(3) 0.048(5) -0.001(3) 0.012(4) -0.003(3)
C52 0.049(6) 0.025(4) 0.055(5) 0.006(4) 0.027(5) -0.003(4)
C53 0.044(5) 0.026(4) 0.034(4) 0.004(3) 0.012(4) 0.003(4)
C54 0.027(4) 0.020(3) 0.035(4) 0.003(3) 0.012(3) 0.002(3)
C55 0.028(4) 0.022(4) 0.029(4) -0.001(3) -0.001(3) -0.010(3)
C56 0.039(5) 0.019(4) 0.051(5) -0.003(3) 0.004(4) 0.003(3)
C57 0.044(5) 0.020(4) 0.050(5) -0.008(3) 0.011(4) 0.001(3)
C58 0.039(5) 0.028(4) 0.046(5) -0.005(4) 0.023(4) 0.002(3)
C59 0.029(4) 0.028(4) 0.039(4) 0.004(3) 0.009(3) 0.001(3)
C60 0.047(5) 0.013(3) 0.035(4) 0.004(3) 0.003(4) -0.003(3)
C61 0.063(5) 0.010(3) 0.049(5) 0.005(3) 0.017(5) 0.003(4)
C62 0.063(6) 0.020(4) 0.056(5) 0.010(4) 0.023(5) 0.003(4)
C63 0.068(7) 0.028(4) 0.048(5) 0.008(4) 0.030(5) 0.001(4)
C64 0.053(5) 0.029(4) 0.038(4) -0.003(3) 0.020(4) 0.004(4)

loop_
_atom_type_symbol
_atom_type_description
_atom_type_scat_dispersion_real
_atom_type_scat_dispersion_imag
_atom_type_scat_source
C C 0.0033 0.0016 'International Tables Vol C Tables 4.2.6.8 and 6.1.1.4'
H H 0.0000 0.0000 'International Tables Vol C Tables 4.2.6.8 and 6.1.1.4'
N N 0.0061 0.0033 'International Tables Vol C Tables 4.2.6.8 and 6.1.1.4'
Ni Ni 0.3393 1.1124 'International Tables Vol C Tables 4.2.6.8 and 6.1.1.4'

loop_
_geom_angle_atom_site_label_1
_geom_angle_atom_site_label_2
_geom_angle_atom_site_label_3
_geom_angle
N1 Ni1 N3 166.8(2)
N1 Ni1 N4 93.8(2)
N3 Ni1 N4 79.9(2)
N1 Ni1 N6 89.8(2)
N3 Ni1 N6 98.5(2)
N4 Ni1 N6 169.0(2)
N1 Ni1 N5 101.9(2)
N3 Ni1 N5 89.9(2)
N4 Ni1 N5 91.3(2)
N6 Ni1 N5 77.8(2)
N1 Ni1 N2 77.7(2)
N3 Ni1 N2 91.6(2)
N4 Ni1 N2 97.3(2)
N6 Ni1 N2 93.6(2)
N5 Ni1 N2 171.4(2)
C4 N1 C1 108.5(7)
C4 N1 Ni1 138.0(5)
C1 N1 Ni1 113.0(5)
C7 N2 C11 120.1(6)
C7 N2 Ni1 114.0(5)
C11 N2 Ni1 125.7(5)
C15 N3 C12 107.0(6)
C15 N3 Ni1 139.9(5)
C12 N3 Ni1 112.1(5)
C22 N4 C18 119.1(7)
C22 N4 Ni1 126.0(5)
C18 N4 Ni1 113.6(5)
C27 N5 C23 118.0(7)
C27 N5 Ni1 126.7(5)
C23 N5 Ni1 115.2(5)
C32 N6 C28 117.6(6)
C32 N6 Ni1 127.3(5)
C28 N6 Ni1 115.1(5)
N1 C1 C7 119.3(7)
N1 C1 C2 109.5(7)
C7 C1 C2 131.2(7)
C3 C2 C1 105.0(7)
C3 C2 C5 125.8(8)
C1 C2 C5 129.2(8)
C2 C3 C4 108.6(7)
C2 C3 H3 125.7
C4 C3 H3 125.7
N1 C4 C3 108.4(7)
N1 C4 C6 123.3(8)
C3 C4 C6 127.8(7)
C2 C5 H5A 109.5
C2 C5 H5B 109.5
H5A C5 H5B 109.5
C2 C5 H5C 109.5
H5A C5 H5C 109.5
H5B C5 H5C 109.5
C4 C6 H6A 109.5
C4 C6 H6B 109.5
H6A C6 H6B 109.5
C4 C6 H6C 109.5
H6A C6 H6C 109.5
H6B C6 H6C 109.5
N2 C7 C1 115.2(7)
N2 C7 C8 117.6(7)
C1 C7 C8 127.2(8)
C9 C8 C7 123.0(8)
C9 C8 H8 118.5
C7 C8 H8 118.5
C8 C9 C10 119.1(8)
C8 C9 H9 120.5
C10 C9 H9 120.5
C11 C10 C9 118.3(8)
C11 C10 H10 120.9
C9 C10 H10 120.9
C10 C11 N2 121.9(8)
C10 C11 H11 119.0
N2 C11 H11 119.0
N3 C12 C13 112.0(7)
N3 C12 C18 118.3(7)
C13 C12 C18 129.7(7)
C12 C13 C14 104.0(7)
C12 C13 C16 130.7(7)
C14 C13 C16 125.2(7)
C15 C14 C13 106.2(7)
C15 C14 H14 126.9
C13 C14 H14 126.9
N3 C15 C14 110.8(6)
N3 C15 C17 123.0(7)
C14 C15 C17 126.2(7)
C13 C16 H16A 109.5
C13 C16 H16B 109.5
H16A C16 H16B 109.5
C13 C16 H16C 109.5
H16A C16 H16C 109.5
H16B C16 H16C 109.5
C15 C17 H17A 109.5
C15 C17 H17B 109.5
H17A C17 H17B 109.5
C15 C17 H17C 109.5
H17A C17 H17C 109.5
H17B C17 H17C 109.5
N4 C18 C19 120.4(7)
N4 C18 C12 115.1(7)
C19 C18 C12 124.5(8)
C20 C19 C18 119.1(8)
C20 C19 H19 120.5
C18 C19 H19 120.5
C21 C20 C19 119.8(8)
C21 C20 H20 120.1
C19 C20 H20 120.1
C20 C21 C22 118.8(7)
C20 C21 H21 120.6
C22 C21 H21 120.6
N4 C22 C21 122.9(8)
N4 C22 H22 118.6
C21 C22 H22 118.6
N5 C23 C24 120.2(7)
N5 C23 C28 115.8(6)
C24 C23 C28 123.9(7)
C25 C24 C23 121.2(9)
C25 C24 H24 119.4
C23 C24 H24 119.4
C24 C25 C26 119.3(8)
C24 C25 H25 120.3
C26 C25 H25 120.3
C25 C26 C27 118.4(8)
C25 C26 H26 120.8
C27 C26 H26 120.8
N5 C27 C26 122.9(8)
N5 C27 H27 118.6
C26 C27 H27 118.6
N6 C28 C29 120.6(7)
N6 C28 C23 115.9(6)
C29 C28 C23 123.4(7)
C28 C29 C30 119.0(7)
C28 C29 H29 120.5
C30 C29 H29 120.5
C31 C30 C29 119.0(7)
C31 C30 H30 120.5
C29 C30 H30 120.5
C32 C31 C30 118.1(8)
C32 C31 H31 120.9
C30 C31 H31 120.9
N6 C32 C31 125.8(7)
N6 C32 H32 117.1
C31 C32 H32 117.1
N9 Ni2 N7 168.3(2)
N9 Ni2 N8 92.9(2)
N7 Ni2 N8 79.4(2)
N9 Ni2 N10 79.4(2)
N7 Ni2 N10 92.4(2)
N8 Ni2 N10 94.6(2)
N9 Ni2 N11 88.6(2)
N7 Ni2 N11 100.5(2)
N8 Ni2 N11 170.1(2)
N10 Ni2 N11 95.3(2)
N9 Ni2 N12 101.6(2)
N7 Ni2 N12 87.6(2)
N8 Ni2 N12 93.4(2)
N10 Ni2 N12 171.8(2)
N11 Ni2 N12 76.7(2)
C36 N7 C33 107.2(6)
C36 N7 Ni2 138.7(5)
C33 N7 Ni2 113.6(5)
C43 N8 C39 117.7(7)
C43 N8 Ni2 127.0(5)
C39 N8 Ni2 115.2(5)
C47 N9 C44 107.6(7)
C47 N9 Ni2 139.7(6)
C44 N9 Ni2 112.6(5)
C50 N10 C54 118.6(6)
C50 N10 Ni2 114.8(5)
C54 N10 Ni2 126.6(4)
C55 N11 C59 117.7(6)
C55 N11 Ni2 117.0(5)
C59 N11 Ni2 124.9(4)
C60 N12 C64 118.8(6)
C60 N12 Ni2 115.8(5)
C64 N12 Ni2 124.7(5)
N7 C33 C34 109.8(6)
N7 C33 C39 118.8(7)
C34 C33 C39 131.4(7)
C35 C34 C33 105.5(7)
C35 C34 C37 126.5(7)
C33 C34 C37 127.9(7)
C34 C35 C36 107.4(7)
C34 C35 H35 126.3
C36 C35 H35 126.3
N7 C36 C35 110.0(6)
N7 C36 C38 121.6(7)
C35 C36 C38 128.3(7)
C34 C37 H37A 109.5
C34 C37 H37B 109.5
H37A C37 H37B 109.5
C34 C37 H37C 109.5
H37A C37 H37C 109.5
H37B C37 H37C 109.5
C36 C38 H38A 109.5
C36 C38 H38B 109.5
H38A C38 H38B 109.5
C36 C38 H38C 109.5
H38A C38 H38C 109.5
H38B C38 H38C 109.5
N8 C39 C40 120.4(7)
N8 C39 C33 112.9(7)
C40 C39 C33 126.7(8)
C41 C40 C39 120.4(8)
C41 C40 H40 119.8
C39 C40 H40 119.8
C40 C41 C42 119.0(7)
C40 C41 H41 120.5
C42 C41 H41 120.5
C43 C42 C41 118.7(8)
C43 C42 H42 120.7
C41 C42 H42 120.7
N8 C43 C42 123.8(8)
N8 C43 H43 118.1
C42 C43 H43 118.1
N9 C44 C50 119.0(7)
N9 C44 C45 109.3(7)
C50 C44 C45 131.8(7)
C46 C45 C44 104.2(7)
C46 C45 C48 128.1(7)
C44 C45 C48 127.6(8)
C47 C46 C45 108.4(8)
C47 C46 H46 125.8
C45 C46 H46 125.8
N9 C47 C46 110.5(8)
N9 C47 C49 121.6(7)
C46 C47 C49 127.8(8)
C45 C48 H48A 109.5
C45 C48 H48B 109.5
H48A C48 H48B 109.5
C45 C48 H48C 109.5
H48A C48 H48C 109.5
H48B C48 H48C 109.5
C47 C49 H49A 109.5
C47 C49 H49B 109.5
H49A C49 H49B 109.5
C47 C49 H49C 109.5
H49A C49 H49C 109.5
H49B C49 H49C 109.5
N10 C50 C44 114.2(6)
N10 C50 C51 120.5(7)
C44 C50 C51 125.3(7)
C52 C51 C50 119.5(8)
C52 C51 H51 120.3
C50 C51 H51 120.3
C51 C52 C53 120.2(7)
C51 C52 H52 119.9
C53 C52 H52 119.9
C54 C53 C52 118.4(7)
C54 C53 H53 120.8
C52 C53 H53 120.8
N10 C54 C53 122.9(7)
N10 C54 H54 118.6
C53 C54 H54 118.6
N11 C55 C56 122.5(7)
N11 C55 C60 114.5(6)
C56 C55 C60 123.0(6)
C55 C56 C57 119.9(7)
C55 C56 H56 120.1
C57 C56 H56 120.1
C56 C57 C58 118.0(7)
C56 C57 H57 121.0
C58 C57 H57 121.0
C59 C58 C57 118.1(7)
C59 C58 H58 121.0
C57 C58 H58 121.0
N11 C59 C58 123.7(7)
N11 C59 H59 118.1
C58 C59 H59 118.1
N12 C60 C61 122.0(7)
N12 C60 C55 115.2(6)
C61 C60 C55 122.7(7)
C62 C61 C60 118.3(7)
C62 C61 H61 120.8
C60 C61 H61 120.8
C63 C62 C61 119.7(7)
C63 C62 H62 120.1
C61 C62 H62 120.1
C64 C63 C62 118.7(8)
C64 C63 H63 120.6
C62 C63 H63 120.6
N12 C64 C63 122.3(7)
N12 C64 H64 118.8
C63 C64 H64 118.8

loop_
_geom_bond_atom_site_label_1
_geom_bond_atom_site_label_2
_geom_bond_distance
Ni1 N1 2.078(7)
Ni1 N3 2.085(6)
Ni1 N4 2.095(7)
Ni1 N6 2.108(6)
Ni1 N5 2.135(6)
Ni1 N2 2.148(6)
N1 C4 1.342(10)
N1 C1 1.387(9)
N2 C7 1.357(10)
N2 C11 1.373(9)
N3 C15 1.319(9)
N3 C12 1.363(10)
N4 C22 1.343(9)
N4 C18 1.362(10)
N5 C27 1.337(9)
N5 C23 1.346(9)
N6 C32 1.295(10)
N6 C28 1.371(9)
C1 C7 1.395(11)
C1 C2 1.418(11)
C2 C3 1.396(11)
C2 C5 1.503(12)
C3 C4 1.423(11)
C3 H3 0.9500
C4 C6 1.484(11)
C5 H5A 0.9800
C5 H5B 0.9800
C5 H5C 0.9800
C6 H6A 0.9800
C6 H6B 0.9800
C6 H6C 0.9800
C7 C8 1.405(10)
C8 C9 1.330(12)
C8 H8 0.9500
C9 C10 1.401(13)
C9 H9 0.9500
C10 C11 1.368(11)
C10 H10 0.9500
C11 H11 0.9500
C12 C13 1.381(11)
C12 C18 1.450(11)
C13 C14 1.431(11)
C13 C16 1.507(11)
C14 C15 1.404(10)
C14 H14 0.9500
C15 C17 1.512(10)
C16 H16A 0.9800
C16 H16B 0.9800
C16 H16C 0.9800
C17 H17A 0.9800
C17 H17B 0.9800
C17 H17C 0.9800
C18 C19 1.402(11)
C19 C20 1.395(10)
C19 H19 0.9500
C20 C21 1.366(12)
C20 H20 0.9500
C21 C22 1.382(11)
C21 H21 0.9500
C22 H22 0.9500
C23 C24 1.397(12)
C23 C28 1.477(10)
C24 C25 1.347(12)
C24 H24 0.9500
C25 C26 1.348(14)
C25 H25 0.9500
C26 C27 1.404(12)
C26 H26 0.9500
C27 H27 0.9500
C28 C29 1.387(10)
C29 C30 1.389(11)
C29 H29 0.9500
C30 C31 1.368(11)
C30 H30 0.9500
C31 C32 1.352(10)
C31 H31 0.9500
C32 H32 0.9500
Ni2 N9 2.041(6)
Ni2 N7 2.050(6)
Ni2 N8 2.097(6)
Ni2 N10 2.109(6)
Ni2 N11 2.122(6)
Ni2 N12 2.123(6)
N7 C36 1.355(9)
N7 C33 1.383(9)
N8 C43 1.347(9)
N8 C39 1.385(11)
N9 C47 1.324(10)
N9 C44 1.402(10)
N10 C50 1.351(9)
N10 C54 1.362(9)
N11 C55 1.329(9)
N11 C59 1.336(9)
N12 C60 1.345(9)
N12 C64 1.367(10)
C33 C34 1.417(11)
C33 C39 1.440(10)
C34 C35 1.403(11)
C34 C37 1.530(8)
C35 C36 1.405(10)
C35 H35 0.9500
C36 C38 1.502(7)
C37 H37A 0.9800
C37 H37B 0.9800
C37 H37C 0.9800
C38 H38A 0.9800
C38 H38B 0.9800
C38 H38C 0.9800
C39 C40 1.402(11)
C40 C41 1.376(11)
C40 H40 0.9500
C41 C42 1.392(12)
C41 H41 0.9500
C42 C43 1.379(11)
C42 H42 0.9500
C43 H43 0.9500
C44 C50 1.420(11)
C44 C45 1.425(11)
C45 C46 1.411(12)
C45 C48 1.518(12)
C46 C47 1.393(12)
C46 H46 0.9500
C47 C49 1.516(11)
C48 H48A 0.9800
C48 H48B 0.9800
C48 H48C 0.9800
C49 H49A 0.9800
C49 H49B 0.9800
C49 H49C 0.9800
C50 C51 1.421(10)
C51 C52 1.355(12)
C51 H51 0.9500
C52 C53 1.392(12)
C52 H52 0.9500
C53 C54 1.372(10)
C53 H53 0.9500
C54 H54 0.9500
C55 C56 1.374(10)
C55 C60 1.502(10)
C56 C57 1.380(11)
C56 H56 0.9500
C57 C58 1.394(10)
C57 H57 0.9500
C58 C59 1.374(10)
C58 H58 0.9500
C59 H59 0.9500
C60 C61 1.407(10)
C61 C62 1.399(11)
C61 H61 0.9500
C62 C63 1.389(11)
C62 H62 0.9500
C63 C64 1.387(10)
C63 H63 0.9500
C64 H64 0.9500
